data_7245086
loop_
_publ_author_name
'Pagliari, Anderson'
'Meyer, Alexandre R.'
'Solner, Vanessa'
'Rosa, J\'essica Maria Luis'
'Hoerner, Manfredo'
'Gauze Bonacorso, Helio'
'Zanatta, Nilo'
'Martins, Marcos A. P.'

_publ_section_title
;
 Effect of Hydrogen Bonds and \p...\p-interactions on the Crystallization
 of Phenyl-perfluorophenyl Amides: Understanding the Self-organization of
 a Cocrystal
;
_journal_name_full CrystEngComm
_journal_paper_doi 10.1039/D2CE00231K
_journal_year 2022
_chemical_absolute_configuration unk
_chemical_formula_moiety 'C13 H F10 N O'
_chemical_formula_sum 'C13 H F10 N O'
_chemical_formula_weight 377.15
_chemical_melting_point ?
_chemical_name_common 'bispentafluor amide'
_chemical_name_systematic
;
        '2,3,4,5,6-pentafluoro-N-(perfluorophenyl)benzamide'
;
_space_group_IT_number 1
_space_group_name_Hall 'P 1'
_space_group_name_H-M_alt 'P 1'
_symmetry_cell_setting triclinic
_symmetry_Int_Tables_number 1
_symmetry_space_group_name_Hall 'P 1'
_symmetry_space_group_name_H-M 'P 1'
_atom_sites_solution_hydrogens geom
_atom_sites_solution_primary direct
_atom_sites_solution_secondary difmap
_audit_conform_dict_location ftp://ftp.iucr.org/pub/cif_core.dic
_audit_conform_dict_name cif_core.dic
_audit_conform_dict_version 2.4.5
_audit_creation_date 2021-11-10T14:55:07-00:00
_audit_creation_method 'WinGX routine CIF_UPDATE'
_audit_update_record
;
2021-11-11 deposited with the CCDC.	2022-06-21 downloaded from the CCDC.
;
_cell_angle_alpha 83.206(2)
_cell_angle_beta 81.269(2)
_cell_angle_gamma 87.894(2)
_cell_formula_units_Z 2
_cell_length_a 4.7948(2)
_cell_length_b 10.5652(5)
_cell_length_c 12.8318(6)
_cell_measurement_reflns_used 7559
_cell_measurement_temperature 294(2)
_cell_measurement_theta_max 24.9885
_cell_measurement_theta_min 2.3805
_cell_measurement_wavelength 0.71073
_cell_volume 637.87(5)
_computing_cell_refinement 'BRUKER SAINT'
_computing_data_collection 'BRUKER APEX-III'
_computing_data_reduction 'BRUKER SOFTWARE'
_computing_molecular_graphics 'ORTEP-3 for Windows (Farrugia, 2012)'
_computing_publication_material 'WinGX publication routines (Farrugia, 2012)'
_computing_structure_refinement 'SHELXL-2018/3 (Sheldrick, 2018)'
_computing_structure_solution 'SHELXT 2014/5 (Sheldrick, 2014)'
_diffrn_ambient_temperature 294(2)
_diffrn_detector_area_resol_mean 10.4167
_diffrn_measured_fraction_theta_full 0.996
_diffrn_measured_fraction_theta_max 0.997
_diffrn_measurement_device_type 'Bruker D8 Venture Photon 100 diffractometer'
_diffrn_measurement_method '\f and \w scans'
_diffrn_radiation_probe x-ray
_diffrn_radiation_type MoK\a
_diffrn_radiation_wavelength 0.71073
_diffrn_reflns_av_R_equivalents 0.0316
_diffrn_reflns_av_unetI/netI 0.039
_diffrn_reflns_Laue_measured_fraction_full 0.996
_diffrn_reflns_Laue_measured_fraction_max 0.997
_diffrn_reflns_limit_h_max 6
_diffrn_reflns_limit_h_min -6
_diffrn_reflns_limit_k_max 14
_diffrn_reflns_limit_k_min -12
_diffrn_reflns_limit_l_max 17
_diffrn_reflns_limit_l_min -17
_diffrn_reflns_number 23309
_diffrn_reflns_point_group_measured_fraction_full 0.931
_diffrn_reflns_point_group_measured_fraction_max 0.891
_diffrn_reflns_theta_full 25.242
_diffrn_reflns_theta_max 29.141
_diffrn_reflns_theta_min 2.38
_diffrn_source 'fine-focus sealed tube'
_diffrn_standards_number 0
_exptl_absorpt_coefficient_mu 0.225
_exptl_absorpt_correction_T_max 0.7458
_exptl_absorpt_correction_T_min 0.7055
_exptl_absorpt_correction_type multi-scan
_exptl_absorpt_process_details
;
        SADABS-2016/2 - Bruker AXS area detector scaling and absorption
        correction. Reference: Krause, L., Herbst-Irmer, R., Sheldrick G.M. &
        Stalke D., J. Appl. Cryst. 48 (2015) 3-10.
;
_exptl_crystal_colour colourless
_exptl_crystal_density_diffrn 1.964
_exptl_crystal_density_meas ?
_exptl_crystal_density_method 'not measured'
_exptl_crystal_description block
_exptl_crystal_F_000 368
_exptl_crystal_recrystallization_method 'Re-crystallisation from solvent'
_exptl_crystal_size_max 0.287
_exptl_crystal_size_mid 0.23
_exptl_crystal_size_min 0.108
_exptl_transmission_factor_max none
_exptl_transmission_factor_min none
_refine_diff_density_max 0.37
_refine_diff_density_min -0.202
_refine_diff_density_rms 0.042
_refine_ls_abs_structure_details
;
 Flack x determined using 1407 quotients [(I+)-(I-)]/[(I+)+(I-)]
 (Parsons, Flack and Wagner, Acta Cryst. B69 (2013) 249-259).
;
_refine_ls_abs_structure_Flack 0.4(2)
_refine_ls_extinction_method none
_refine_ls_goodness_of_fit_ref 1.039
_refine_ls_hydrogen_treatment constr
_refine_ls_matrix_type full
_refine_ls_number_constraints 0
_refine_ls_number_parameters 451
_refine_ls_number_reflns 6147
_refine_ls_number_restraints 3
_refine_ls_restrained_S_all 1.038
_refine_ls_R_factor_all 0.1015
_refine_ls_R_factor_gt 0.0511
_refine_ls_shift/su_max 0
_refine_ls_shift/su_mean 0
_refine_ls_structure_factor_coef Fsqd
_refine_ls_weighting_details 'w=1/[\s^2^(Fo^2^)+(0.0689P)^2^+0.1542P] where P=(Fo^2^+2Fc^2^)/3'
_refine_ls_weighting_scheme calc
_refine_ls_wR_factor_gt 0.1218
_refine_ls_wR_factor_ref 0.1418
_reflns_Friedel_coverage 0.788
_reflns_Friedel_fraction_full 0.866
_reflns_Friedel_fraction_max 0.785
_reflns_number_gt 3783
_reflns_number_total 6147
_reflns_threshold_expression 'I > 2\s(I)'
_cod_data_source_file d2ce00231k1.cif
_cod_data_source_block shelx
_cod_depositor_comments
;
The following automatic conversions were performed:

data item '_chemical_melting_point' value 'none' was changed to '?'
-- the value is undefined or not given.

data item '_exptl_crystal_density_meas' value 'none' was changed to
'?' -- the value is perceived as not measured.

Automatic conversion script
Id: cif_fix_values 7556 2019-12-06 15:28:31Z antanas 
;
_cod_database_code 7245086
_shelx_estimated_absorpt_t_min 0.938
_shelx_estimated_absorpt_t_max 0.976
_shelx_shelxl_version_number 2018/3

loop_
_symmetry_equiv_pos_as_xyz
'x, y, z'

loop_
_atom_site_label
_atom_site_type_symbol
_atom_site_fract_x
_atom_site_fract_y
_atom_site_fract_z
_atom_site_U_iso_or_equiv
_atom_site_adp_type
_atom_site_occupancy
_atom_site_site_symmetry_order
_atom_site_calc_flag
_atom_site_refinement_flags_posn
_atom_site_refinement_flags_adp
_atom_site_refinement_flags_occupancy
_atom_site_disorder_assembly
_atom_site_disorder_group
F7 F 1.8257(7) 0.6863(4) -0.3062(3) 0.0774(11) Uani 1 1 d . . . . .
F1 F 0.8915(8) 0.5415(3) 0.1299(3) 0.0661(9) Uani 1 1 d . . . . .
F1' F -0.5886(7) 0.3783(3) 1.1023(3) 0.0625(9) Uani 1 1 d . . . . .
F5 F 1.4142(8) 0.8451(3) 0.2542(3) 0.0740(11) Uani 1 1 d . . . . .
F2 F 0.6277(8) 0.4803(4) 0.3259(3) 0.0775(11) Uani 1 1 d . . . . .
F3 F 0.7584(9) 0.5972(5) 0.4887(3) 0.0852(12) Uani 1 1 d . . . . .
F5' F 0.0282(7) 0.0258(4) 1.1438(3) 0.0748(11) Uani 1 1 d . . . . .
F3' F -0.6446(9) 0.1237(5) 1.4256(3) 0.0874(13) Uani 1 1 d . . . . .
F6 F 1.6048(8) 0.6179(4) -0.1062(3) 0.0732(11) Uani 1 1 d . . . . .
C4 C 0.8215(12) 0.5696(5) 0.3071(5) 0.0523(15) Uani 1 1 d . . . . .
O1 O 1.5684(6) 0.7659(4) 0.0637(3) 0.0636(10) Uani 1 1 d . . . . .
F10 F 0.9408(7) 0.9571(4) -0.1283(3) 0.0718(10) Uani 1 1 d . . . . .
O1' O 0.1435(6) 0.2177(4) 0.9862(3) 0.0664(10) Uani 1 1 d . . . . .
F6' F 0.1235(8) 0.4530(4) 0.8681(3) 0.0729(10) Uani 1 1 d . . . . .
F10' F -0.4477(8) 0.1523(4) 0.7655(4) 0.0802(12) Uani 1 1 d . . . . .
F4 F 1.1593(9) 0.7768(4) 0.4518(4) 0.0883(13) Uani 1 1 d . . . . .
F9 F 1.1522(10) 1.0154(4) -0.3331(3) 0.0828(12) Uani 1 1 d . . . . .
F4' F -0.1974(9) -0.0179(4) 1.3474(3) 0.0821(12) Uani 1 1 d . . . . .
C7' C -0.1796(11) 0.1024(6) 1.1813(5) 0.0549(15) Uani 1 1 d . . . . .
C6 C 1.0909(13) 0.7193(6) 0.3715(5) 0.0576(15) Uani 1 1 d . . . . .
F8 F 1.6023(10) 0.8825(5) -0.4234(3) 0.0856(12) Uani 1 1 d . . . . .
F2' F -0.8444(7) 0.3200(4) 1.3001(3) 0.0725(11) Uani 1 1 d . . . . .
N1 N 1.1518(9) 0.7536(5) -0.0013(4) 0.0541(13) Uani 1 1 d . . . . .
H1 H 0.972891 0.742546 0.014203 0.065 Uiso 1 1 calc R U . . .
N1' N -0.2836(9) 0.2647(5) 0.9307(4) 0.0527(13) Uani 1 1 d . . . . .
H2 H -0.463872 0.266565 0.948384 0.063 Uiso 1 1 calc R U . . .
C4' C -0.6234(11) 0.2498(6) 1.2627(5) 0.0504(14) Uani 1 1 d . . . . .
F9' F -0.2335(11) 0.2192(5) 0.5613(4) 0.1078(17) Uani 1 1 d . . . . .
F7' F 0.3494(9) 0.5123(4) 0.6658(4) 0.0895(13) Uani 1 1 d . . . . .
C5' C -0.5251(13) 0.1495(6) 1.3258(5) 0.0573(16) Uani 1 1 d . . . . .
C9 C 1.4937(11) 0.7214(5) -0.1587(5) 0.0468(13) Uani 1 1 d . . . . .
C13' C -0.2510(11) 0.2433(6) 0.7397(5) 0.0568(16) Uani 1 1 d . . . . .
C2' C -0.2728(10) 0.2026(5) 1.1155(4) 0.0412(12) Uani 1 1 d . . . . .
C5 C 0.8892(12) 0.6288(6) 0.3898(5) 0.0553(16) Uani 1 1 d . . . . .
F8' F 0.1819(10) 0.3983(5) 0.5113(3) 0.1002(15) Uani 1 1 d . . . . .
C12 C 1.2642(12) 0.9186(6) -0.2756(5) 0.0538(15) Uani 1 1 d . . . . .
C1 C 1.3101(11) 0.7384(6) 0.0768(5) 0.0504(14) Uani 1 1 d . . . . .
C2 C 1.1563(10) 0.6991(5) 0.1838(4) 0.0427(12) Uani 1 1 d . . . . .
C8' C -0.1691(10) 0.2994(5) 0.8215(4) 0.0437(13) Uani 1 1 d . . . . .
C1' C -0.1248(11) 0.2299(5) 1.0056(4) 0.0442(12) Uani 1 1 d . . . . .
C8 C 1.2692(11) 0.7874(5) -0.1088(5) 0.0461(13) Uani 1 1 d . . . . .
C7 C 1.2234(10) 0.7536(6) 0.2678(5) 0.0487(14) Uani 1 1 d . . . . .
C9' C 0.0398(11) 0.3919(5) 0.7948(5) 0.0469(13) Uani 1 1 d . . . . .
C3 C 0.9606(11) 0.6051(6) 0.2076(5) 0.0482(14) Uani 1 1 d . . . . .
C3' C -0.4944(11) 0.2765(5) 1.1585(4) 0.0462(13) Uani 1 1 d . . . . .
C6' C -0.3005(13) 0.0776(6) 1.2852(5) 0.0572(16) Uani 1 1 d . . . . .
C11 C 1.4912(13) 0.8509(6) -0.3212(5) 0.0548(15) Uani 1 1 d . . . . .
C10 C 1.6070(11) 0.7533(6) -0.2624(5) 0.0537(15) Uani 1 1 d . . . . .
C12' C -0.1419(13) 0.2771(7) 0.6378(5) 0.0644(18) Uani 1 1 d . . . . .
C13 C 1.1604(10) 0.8890(5) -0.1715(4) 0.0454(13) Uani 1 1 d . . . . .
C11' C 0.0648(14) 0.3656(7) 0.6112(5) 0.0638(18) Uani 1 1 d . . . . .
C10' C 0.1519(11) 0.4216(6) 0.6888(5) 0.0569(16) Uani 1 1 d . . . . .

loop_
_atom_site_aniso_label
_atom_site_aniso_U_11
_atom_site_aniso_U_22
_atom_site_aniso_U_33
_atom_site_aniso_U_23
_atom_site_aniso_U_13
_atom_site_aniso_U_12
F7 0.068(2) 0.099(3) 0.062(2) -0.025(2) 0.0065(18) 0.021(2)
F1 0.081(2) 0.054(2) 0.066(2) -0.0134(18) -0.0136(18) -0.0073(17)
F1' 0.073(2) 0.050(2) 0.062(2) -0.0001(16) -0.0093(16) 0.0154(16)
F5 0.057(2) 0.070(3) 0.095(3) 0.005(2) -0.0205(19) -0.0213(18)
F2 0.071(2) 0.064(2) 0.089(3) 0.005(2) 0.0104(19) -0.0240(18)
F3 0.088(3) 0.106(3) 0.051(2) 0.002(2) 0.0135(18) -0.004(2)
F5' 0.063(2) 0.074(2) 0.084(3) -0.009(2) -0.0043(19) 0.0239(18)
F3' 0.096(3) 0.106(3) 0.052(2) 0.000(2) 0.008(2) -0.007(2)
F6 0.078(2) 0.066(2) 0.073(2) -0.0058(19) -0.0078(18) 0.0210(19)
C4 0.050(3) 0.038(3) 0.063(4) 0.003(3) 0.004(3) -0.003(2)
O1 0.0269(15) 0.092(3) 0.067(2) 0.0046(19) -0.0011(14) -0.0062(15)
F10 0.0503(18) 0.079(3) 0.083(3) -0.013(2) -0.0036(17) 0.0166(17)
O1' 0.0281(16) 0.093(3) 0.075(2) -0.001(2) -0.0024(15) -0.0046(16)
F6' 0.077(2) 0.067(2) 0.074(3) -0.011(2) -0.006(2) -0.0157(19)
F10' 0.054(2) 0.087(3) 0.104(3) -0.015(2) -0.019(2) -0.0179(19)
F4 0.094(3) 0.104(3) 0.074(3) -0.023(2) -0.021(2) -0.011(2)
F9 0.100(3) 0.073(3) 0.076(3) 0.011(2) -0.031(2) 0.013(2)
F4' 0.094(3) 0.081(3) 0.067(2) 0.014(2) -0.020(2) 0.013(2)
C7' 0.038(3) 0.055(4) 0.070(4) -0.001(3) -0.008(3) 0.002(3)
C6 0.061(3) 0.066(4) 0.048(3) -0.016(3) -0.010(3) 0.015(3)
F8 0.101(3) 0.105(3) 0.043(2) 0.0031(19) 0.0051(18) -0.010(2)
F2' 0.066(2) 0.079(3) 0.072(2) -0.026(2) -0.0005(18) 0.0141(19)
N1 0.039(2) 0.062(3) 0.058(3) -0.001(2) -0.002(2) -0.005(2)
N1' 0.033(2) 0.064(3) 0.057(3) -0.001(2) 0.0004(19) 0.0081(19)
C4' 0.046(3) 0.049(4) 0.056(4) -0.017(3) -0.002(3) 0.005(2)
F9' 0.126(4) 0.141(4) 0.073(3) -0.046(3) -0.046(3) 0.018(3)
F7' 0.079(3) 0.076(3) 0.100(3) 0.014(2) 0.017(2) -0.023(2)
C5' 0.056(3) 0.067(4) 0.049(4) -0.009(3) -0.001(3) -0.023(3)
C9 0.042(3) 0.045(3) 0.052(3) -0.002(3) -0.008(2) 0.001(2)
C13' 0.042(3) 0.061(4) 0.070(4) -0.011(3) -0.020(3) 0.018(3)
C2' 0.034(2) 0.045(3) 0.045(3) -0.002(2) -0.006(2) -0.006(2)
C5 0.048(3) 0.064(4) 0.046(3) 0.013(3) 0.004(2) 0.008(3)
F8' 0.115(3) 0.114(4) 0.054(2) 0.012(2) 0.022(2) 0.024(3)
C12 0.055(3) 0.049(4) 0.060(4) -0.002(3) -0.017(3) -0.011(3)
C1 0.040(3) 0.060(4) 0.047(3) 0.006(3) -0.003(2) 0.008(2)
C2 0.031(2) 0.046(3) 0.049(3) -0.003(3) -0.003(2) 0.001(2)
C8' 0.030(2) 0.047(3) 0.048(3) 0.002(2) 0.003(2) 0.010(2)
C1' 0.042(3) 0.045(3) 0.044(3) -0.001(2) -0.004(2) -0.009(2)
C8 0.040(2) 0.045(3) 0.052(3) -0.004(3) -0.002(2) -0.011(2)
C7 0.034(2) 0.047(3) 0.062(4) 0.003(3) -0.002(2) -0.006(2)
C9' 0.043(3) 0.040(3) 0.055(3) -0.003(3) -0.003(2) -0.001(2)
C3 0.044(3) 0.053(4) 0.047(3) -0.007(3) -0.006(2) 0.009(3)
C3' 0.045(3) 0.043(3) 0.051(3) -0.005(3) -0.008(2) -0.007(2)
C6' 0.062(4) 0.052(4) 0.056(4) 0.013(3) -0.019(3) -0.005(3)
C11 0.061(3) 0.059(4) 0.044(3) -0.004(3) -0.008(3) -0.006(3)
C10 0.041(3) 0.065(4) 0.055(4) -0.011(3) -0.001(3) -0.006(3)
C12' 0.059(3) 0.078(5) 0.058(4) -0.010(3) -0.015(3) 0.015(3)
C13 0.039(3) 0.049(4) 0.050(3) -0.012(3) -0.008(2) -0.002(2)
C11' 0.067(4) 0.071(5) 0.046(4) -0.005(3) 0.009(3) 0.014(3)
C10' 0.038(3) 0.064(4) 0.060(4) 0.008(3) 0.006(3) 0.002(3)

loop_
_atom_type_symbol
_atom_type_description
_atom_type_scat_dispersion_real
_atom_type_scat_dispersion_imag
_atom_type_scat_source
C C 0.0033 0.0016 'International Tables Vol C Tables 4.2.6.8 and 6.1.1.4'
H H 0 0 'International Tables Vol C Tables 4.2.6.8 and 6.1.1.4'
N N 0.0061 0.0033 'International Tables Vol C Tables 4.2.6.8 and 6.1.1.4'
O O 0.0106 0.006 'International Tables Vol C Tables 4.2.6.8 and 6.1.1.4'
F F 0.0171 0.0103 'International Tables Vol C Tables 4.2.6.8 and 6.1.1.4'

loop_
_geom_angle_atom_site_label_1
_geom_angle_atom_site_label_2
_geom_angle_atom_site_label_3
_geom_angle
_geom_angle_site_symmetry_1
_geom_angle_site_symmetry_3
_geom_angle_publ_flag
F2 C4 C3 122.0(6) . . ?
F2 C4 C5 119.8(5) . . ?
C3 C4 C5 118.2(5) . . ?
F5' C7' C6' 118.5(6) . . ?
F5' C7' C2' 120.0(6) . . ?
C6' C7' C2' 121.5(6) . . ?
F4 C6 C5 120.6(6) . . ?
F4 C6 C7 120.1(6) . . ?
C5 C6 C7 119.3(6) . . ?
C1 N1 C8 122.2(5) . . ?
C1 N1 H1 118.9 . . ?
C8 N1 H1 118.9 . . ?
C1' N1' C8' 123.2(4) . . ?
C1' N1' H2 118.4 . . ?
C8' N1' H2 118.4 . . ?
F2' C4' C5' 120.5(5) . . ?
F2' C4' C3' 120.0(6) . . ?
C5' C4' C3' 119.5(5) . . ?
F3' C5' C6' 120.4(6) . . ?
F3' C5' C4' 120.1(6) . . ?
C6' C5' C4' 119.5(5) . . ?
F6 C9 C10 117.2(5) . . ?
F6 C9 C8 120.1(5) . . ?
C10 C9 C8 122.7(6) . . ?
C12' C13' F10' 120.6(6) . . ?
C12' C13' C8' 122.0(6) . . ?
F10' C13' C8' 117.4(6) . . ?
C7' C2' C3' 117.2(5) . . ?
C7' C2' C1' 119.4(5) . . ?
C3' C2' C1' 123.3(5) . . ?
F3 C5 C6 119.5(6) . . ?
F3 C5 C4 120.3(6) . . ?
C6 C5 C4 120.2(5) . . ?
F9 C12 C13 120.4(6) . . ?
F9 C12 C11 119.8(6) . . ?
C13 C12 C11 119.8(6) . . ?
O1 C1 N1 123.4(5) . . ?
O1 C1 C2 120.9(5) . . ?
N1 C1 C2 115.4(5) . . ?
C7 C2 C3 116.1(5) . . ?
C7 C2 C1 118.8(5) . . ?
C3 C2 C1 125.0(6) . . ?
C13' C8' C9' 117.3(5) . . ?
C13' C8' N1' 122.8(5) . . ?
C9' C8' N1' 119.9(6) . . ?
O1' C1' N1' 123.0(5) . . ?
O1' C1' C2' 120.1(5) . . ?
N1' C1' C2' 116.9(5) . . ?
C9 C8 C13 115.7(5) . . ?
C9 C8 N1 122.4(5) . . ?
C13 C8 N1 121.9(5) . . ?
F5 C7 C2 121.3(5) . . ?
F5 C7 C6 116.7(6) . . ?
C2 C7 C6 121.9(5) . . ?
F6' C9' C10' 120.2(5) . . ?
F6' C9' C8' 121.0(5) . . ?
C10' C9' C8' 118.8(6) . . ?
F1 C3 C4 115.7(5) . . ?
F1 C3 C2 120.1(5) . . ?
C4 C3 C2 124.2(6) . . ?
F1' C3' C2' 121.2(5) . . ?
F1' C3' C4' 117.1(5) . . ?
C2' C3' C4' 121.7(6) . . ?
F4' C6' C5' 119.8(6) . . ?
F4' C6' C7' 119.6(6) . . ?
C5' C6' C7' 120.6(6) . . ?
F8 C11 C10 119.9(6) . . ?
F8 C11 C12 120.2(6) . . ?
C10 C11 C12 119.8(5) . . ?
F7 C10 C11 120.3(5) . . ?
F7 C10 C9 119.9(6) . . ?
C11 C10 C9 119.8(6) . . ?
C13' C12' F9' 119.0(7) . . ?
C13' C12' C11' 121.0(7) . . ?
F9' C12' C11' 119.9(6) . . ?
F10 C13 C12 118.8(5) . . ?
F10 C13 C8 119.0(5) . . ?
C12 C13 C8 122.2(5) . . ?
F8' C11' C10' 119.0(7) . . ?
F8' C11' C12' 122.3(7) . . ?
C10' C11' C12' 118.7(6) . . ?
C11' C10' F7' 120.6(6) . . ?
C11' C10' C9' 122.2(6) . . ?
F7' C10' C9' 117.3(6) . . ?

loop_
_geom_bond_atom_site_label_1
_geom_bond_atom_site_label_2
_geom_bond_distance
_geom_bond_site_symmetry_2
_geom_bond_publ_flag
F7 C10 1.333(7) . ?
F1 C3 1.353(7) . ?
F1' C3' 1.326(7) . ?
F5 C7 1.333(6) . ?
F2 C4 1.324(7) . ?
F3 C5 1.338(7) . ?
F5' C7' 1.329(7) . ?
F3' C5' 1.323(7) . ?
F6 C9 1.352(7) . ?
C4 C3 1.365(9) . ?
C4 C5 1.378(9) . ?
O1 C1 1.264(6) . ?
F10 C13 1.340(6) . ?
O1' C1' 1.277(6) . ?
F6' C9' 1.319(7) . ?
F10' C13' 1.349(8) . ?
F4 C6 1.342(8) . ?
F9 C12 1.335(7) . ?
F4' C6' 1.339(7) . ?
C7' C6' 1.369(9) . ?
C7' C2' 1.380(8) . ?
C6 C5 1.361(9) . ?
C6 C7 1.397(9) . ?
F8 C11 1.346(7) . ?
F2' C4' 1.333(7) . ?
N1 C1 1.338(7) . ?
N1 C8 1.418(8) . ?
N1 H1 0.86 . ?
N1' C1' 1.325(7) . ?
N1' C8' 1.435(7) . ?
N1' H2 0.86 . ?
C4' C5' 1.370(9) . ?
C4' C3' 1.386(9) . ?
F9' C12' 1.350(8) . ?
F7' C10' 1.348(7) . ?
C5' C6' 1.368(9) . ?
C9 C10 1.367(8) . ?
C9 C8 1.376(8) . ?
C13' C12' 1.345(10) . ?
C13' C8' 1.376(9) . ?
C2' C3' 1.380(8) . ?
C2' C1' 1.480(8) . ?
F8' C11' 1.331(7) . ?
C12 C13 1.357(9) . ?
C12 C11 1.374(9) . ?
C1 C2 1.477(8) . ?
C2 C7 1.365(9) . ?
C2 C3 1.367(8) . ?
C8' C9' 1.402(8) . ?
C8 C13 1.397(8) . ?
C9' C10' 1.387(9) . ?
C11 C10 1.357(9) . ?
C12' C11' 1.365(10) . ?
C11' C10' 1.342(10) . ?
